data_7208251
loop_
_publ_author_name
'Guo, Mengwei'
'Chen, Nan'
'Yue, Zhifang'
'Zhang, Yu'
'Li, Gang'

_publ_section_title
;
 Two unprecedented strontium(ii) and cadmium(ii) MOFs constructed from
 2-naphthyl imidazole dicarboxylate ligand
;
_journal_issue 15
_journal_name_full CrystEngComm
_journal_page_first 4955
_journal_paper_doi 10.1039/c2ce25314c
_journal_volume 14
_journal_year 2012
_chemical_formula_sum 'C15 H10 N2 O5 Sr'
_chemical_formula_weight 385.87
_chemical_name_systematic
;
?
;
_space_group_IT_number 14
_symmetry_cell_setting monoclinic
_symmetry_space_group_name_Hall '-P 2ybc'
_symmetry_space_group_name_H-M 'P 1 21/c 1'
_atom_sites_solution_hydrogens geom
_atom_sites_solution_primary direct
_atom_sites_solution_secondary difmap
_audit_creation_method SHELXL-97
_cell_angle_alpha 90.00
_cell_angle_beta 104.020(2)
_cell_angle_gamma 90.00
_cell_formula_units_Z 4
_cell_length_a 17.236(2)
_cell_length_b 6.6721(8)
_cell_length_c 12.6429(15)
_cell_measurement_temperature 296(2)
_cell_volume 1410.6(3)
_computing_structure_refinement 'SHELXL-97 (Sheldrick, 1997)'
_computing_structure_solution 'SHELXS-97 (Sheldrick, 1990)'
_diffrn_ambient_temperature 296(2)
_diffrn_measured_fraction_theta_full 0.999
_diffrn_measured_fraction_theta_max 0.999
_diffrn_radiation_monochromator graphite
_diffrn_radiation_source 'fine-focus sealed tube'
_diffrn_radiation_type MoK\a
_diffrn_radiation_wavelength 0.71073
_diffrn_reflns_av_R_equivalents 0.0856
_diffrn_reflns_av_sigmaI/netI 0.0771
_diffrn_reflns_limit_h_max 20
_diffrn_reflns_limit_h_min -20
_diffrn_reflns_limit_k_max 7
_diffrn_reflns_limit_k_min -7
_diffrn_reflns_limit_l_max 15
_diffrn_reflns_limit_l_min -15
_diffrn_reflns_number 10473
_diffrn_reflns_theta_full 25.20
_diffrn_reflns_theta_max 25.20
_diffrn_reflns_theta_min 2.44
_exptl_absorpt_coefficient_mu 3.851
_exptl_absorpt_correction_T_max 0.5282
_exptl_absorpt_correction_T_min 0.4846
_exptl_absorpt_correction_type multi-scan
_exptl_absorpt_process_details SADABS
_exptl_crystal_density_diffrn 1.817
_exptl_crystal_density_method 'not measured'
_exptl_crystal_F_000 768
_exptl_crystal_size_max 0.22
_exptl_crystal_size_mid 0.20
_exptl_crystal_size_min 0.19
_refine_diff_density_max 0.880
_refine_diff_density_min -0.575
_refine_diff_density_rms 0.108
_refine_ls_extinction_method none
_refine_ls_goodness_of_fit_ref 1.070
_refine_ls_hydrogen_treatment constr
_refine_ls_matrix_type full
_refine_ls_number_parameters 208
_refine_ls_number_reflns 2527
_refine_ls_number_restraints 0
_refine_ls_restrained_S_all 1.070
_refine_ls_R_factor_all 0.0765
_refine_ls_R_factor_gt 0.0437
_refine_ls_shift/su_max 0.000
_refine_ls_shift/su_mean 0.000
_refine_ls_structure_factor_coef Fsqd
_refine_ls_weighting_details 'calc w=1/[\s^2^(Fo^2^)+(0.0281P)^2^+0.0000P] where P=(Fo^2^+2Fc^2^)/3'
_refine_ls_weighting_scheme calc
_refine_ls_wR_factor_gt 0.0827
_refine_ls_wR_factor_ref 0.0896
_reflns_number_gt 1806
_reflns_number_total 2527
_reflns_threshold_expression >2sigma(I)
_cod_data_source_file c2ce25314c.txt
_cod_data_source_block polymer_1
_cod_original_cell_volume 1410.7(3)
_cod_original_sg_symbol_H-M 'P 21/c'
_cod_database_code 7208251

loop_
_symmetry_equiv_pos_as_xyz
'x, y, z'
'-x, y+1/2, -z+1/2'
'-x, -y, -z'
'x, -y-1/2, z-1/2'

loop_
_atom_site_label
_atom_site_type_symbol
_atom_site_fract_x
_atom_site_fract_y
_atom_site_fract_z
_atom_site_U_iso_or_equiv
_atom_site_adp_type
_atom_site_occupancy
_atom_site_symmetry_multiplicity
_atom_site_calc_flag
_atom_site_refinement_flags
C1 C 0.6307(3) 0.4417(7) 0.0095(4) 0.0222(11) Uani 1 1 d .
C2 C 0.5747(3) 0.4339(7) -0.1006(4) 0.0204(11) Uani 1 1 d .
C3 C 0.7165(3) 0.3072(7) 0.1498(4) 0.0267(12) Uani 1 1 d .
C4 C 0.7743(3) 0.1670(8) 0.2151(4) 0.0305(13) Uani 1 1 d .
C5 C 0.7994(3) 0.0009(7) 0.1704(4) 0.0348(14) Uani 1 1 d .
H5 H 0.7797 -0.0236 0.0963 0.042 Uiso 1 1 calc R
C6 C 0.8545(3) -0.1349(8) 0.2333(4) 0.0345(14) Uani 1 1 d .
C7 C 0.8815(4) -0.3083(8) 0.1880(5) 0.0473(17) Uani 1 1 d .
H7 H 0.8616 -0.3361 0.1143 0.057 Uiso 1 1 calc R
C8 C 0.9358(4) -0.4342(9) 0.2498(6) 0.0557(18) Uani 1 1 d .
H8 H 0.9522 -0.5478 0.2187 0.067 Uiso 1 1 calc R
C9 C 0.9668(4) -0.3938(10) 0.3595(6) 0.063(2) Uani 1 1 d .
H9 H 1.0050 -0.4792 0.4009 0.076 Uiso 1 1 calc R
C10 C 0.9422(4) -0.2307(9) 0.4075(5) 0.059(2) Uani 1 1 d .
H10 H 0.9630 -0.2071 0.4814 0.071 Uiso 1 1 calc R
C11 C 0.8850(4) -0.0963(8) 0.3452(5) 0.0432(16) Uani 1 1 d .
C12 C 0.8587(4) 0.0766(9) 0.3893(5) 0.0540(18) Uani 1 1 d .
H12 H 0.8787 0.1044 0.4630 0.065 Uiso 1 1 calc R
C13 C 0.8048(4) 0.2051(8) 0.3275(4) 0.0456(17) Uani 1 1 d .
H13 H 0.7880 0.3177 0.3592 0.055 Uiso 1 1 calc R
C14 C 0.6397(3) 0.5627(7) 0.0992(3) 0.0192(11) Uani 1 1 d .
C15 C 0.5986(3) 0.7541(7) 0.1176(4) 0.0232(12) Uani 1 1 d .
N1 N 0.6935(2) 0.4785(5) 0.1869(3) 0.0224(10) Uani 1 1 d .
N2 N 0.6803(2) 0.2813(6) 0.0430(3) 0.0245(10) Uani 1 1 d .
H2 H 0.6872 0.1816 0.0032 0.029 Uiso 1 1 calc R
O1 O 0.5823(2) 0.2851(4) -0.1605(2) 0.0239(8) Uani 1 1 d .
O2 O 0.52257(18) 0.5662(4) -0.1290(2) 0.0215(8) Uani 1 1 d .
O3 O 0.5694(2) 0.8697(4) 0.0401(3) 0.0287(9) Uani 1 1 d .
O4 O 0.5931(2) 0.7870(5) 0.2134(2) 0.0274(8) Uani 1 1 d .
O1W O 0.3100(2) 0.4217(5) -0.4003(3) 0.0375(9) Uani 1 1 d .
H1W H 0.2961 0.4344 -0.3406 0.056 Uiso 1 1 d R
H2W H 0.2725 0.3655 -0.4471 0.056 Uiso 1 1 d R
Sr1 Sr 0.47635(3) 0.43459(6) -0.33779(3) 0.02019(15) Uani 1 1 d .

loop_
_atom_site_aniso_label
_atom_site_aniso_U_11
_atom_site_aniso_U_22
_atom_site_aniso_U_33
_atom_site_aniso_U_23
_atom_site_aniso_U_13
_atom_site_aniso_U_12
C1 0.024(3) 0.018(2) 0.023(3) 0.000(2) 0.002(2) 0.000(2)
C2 0.023(3) 0.015(2) 0.022(3) 0.005(2) 0.002(2) -0.005(2)
C3 0.031(3) 0.024(3) 0.022(3) 0.001(2) 0.002(2) 0.004(2)
C4 0.036(4) 0.028(3) 0.025(3) 0.003(2) 0.005(3) 0.007(3)
C5 0.044(4) 0.028(3) 0.027(3) -0.005(2) -0.003(3) 0.008(3)
C6 0.036(4) 0.030(3) 0.037(3) 0.006(3) 0.009(3) 0.011(3)
C7 0.056(4) 0.038(4) 0.048(4) 0.002(3) 0.011(3) 0.014(3)
C8 0.062(5) 0.038(4) 0.070(5) 0.017(4) 0.022(4) 0.027(4)
C9 0.067(5) 0.058(5) 0.066(5) 0.032(4) 0.018(4) 0.034(4)
C10 0.073(5) 0.058(4) 0.042(4) 0.019(3) 0.009(4) 0.035(4)
C11 0.047(4) 0.041(4) 0.039(4) 0.012(3) 0.005(3) 0.023(3)
C12 0.072(5) 0.060(4) 0.024(3) -0.001(3) -0.003(3) 0.030(4)
C13 0.065(5) 0.041(3) 0.023(3) -0.004(3) -0.004(3) 0.026(3)
C14 0.028(3) 0.017(2) 0.013(2) -0.001(2) 0.004(2) 0.000(2)
C15 0.022(3) 0.022(3) 0.022(3) -0.001(2) -0.001(2) -0.001(2)
N1 0.028(3) 0.022(2) 0.014(2) 0.0032(17) -0.0014(19) 0.0071(18)
N2 0.032(3) 0.021(2) 0.018(2) -0.0004(18) 0.002(2) 0.0114(19)
O1 0.035(2) 0.0136(17) 0.0210(19) -0.0045(14) 0.0030(16) 0.0006(15)
O2 0.030(2) 0.0144(16) 0.0177(17) 0.0049(15) 0.0015(15) 0.0035(17)
O3 0.046(3) 0.0219(19) 0.0170(18) 0.0067(15) 0.0055(17) 0.0129(17)
O4 0.040(2) 0.0261(19) 0.0162(18) -0.0033(15) 0.0078(17) 0.0041(17)
O1W 0.047(2) 0.047(2) 0.0172(18) 0.0022(18) 0.0064(17) 0.006(2)
Sr1 0.0327(3) 0.0121(2) 0.0137(2) 0.0000(2) 0.00159(19) -0.0011(2)

loop_
_atom_type_symbol
_atom_type_description
_atom_type_scat_dispersion_real
_atom_type_scat_dispersion_imag
_atom_type_scat_source
C C 0.0033 0.0016 'International Tables Vol C Tables 4.2.6.8 and 6.1.1.4'
H H 0.0000 0.0000 'International Tables Vol C Tables 4.2.6.8 and 6.1.1.4'
N N 0.0061 0.0033 'International Tables Vol C Tables 4.2.6.8 and 6.1.1.4'
O O 0.0106 0.0060 'International Tables Vol C Tables 4.2.6.8 and 6.1.1.4'
Sr Sr -1.5307 3.2498 'International Tables Vol C Tables 4.2.6.8 and 6.1.1.4'

loop_
_geom_angle_atom_site_label_1
_geom_angle_atom_site_label_2
_geom_angle_atom_site_label_3
_geom_angle
_geom_angle_site_symmetry_1
_geom_angle_site_symmetry_3
C14 C1 N2 105.4(4) . .
C14 C1 C2 135.4(4) . .
N2 C1 C2 118.4(4) . .
O2 C2 O1 123.4(4) . .
O2 C2 C1 120.1(4) . .
O1 C2 C1 116.5(4) . .
N1 C3 N2 110.9(4) . .
N1 C3 C4 124.6(4) . .
N2 C3 C4 124.5(4) . .
C5 C4 C13 119.1(5) . .
C5 C4 C3 121.7(5) . .
C13 C4 C3 119.2(5) . .
C4 C5 C6 121.8(5) . .
C4 C5 H5 119.1 . .
C6 C5 H5 119.1 . .
C11 C6 C5 119.0(5) . .
C11 C6 C7 118.4(5) . .
C5 C6 C7 122.6(5) . .
C8 C7 C6 121.4(6) . .
C8 C7 H7 119.3 . .
C6 C7 H7 119.3 . .
C7 C8 C9 120.1(6) . .
C7 C8 H8 119.9 . .
C9 C8 H8 119.9 . .
C10 C9 C8 121.0(6) . .
C10 C9 H9 119.5 . .
C8 C9 H9 119.5 . .
C9 C10 C11 120.4(6) . .
C9 C10 H10 119.8 . .
C11 C10 H10 119.8 . .
C12 C11 C6 118.2(5) . .
C12 C11 C10 123.0(6) . .
C6 C11 C10 118.8(5) . .
C13 C12 C11 122.0(5) . .
C13 C12 H12 119.0 . .
C11 C12 H12 119.0 . .
C12 C13 C4 120.0(5) . .
C12 C13 H13 120.0 . .
C4 C13 H13 120.0 . .
C1 C14 N1 110.1(4) . .
C1 C14 C15 131.6(4) . .
N1 C14 C15 118.1(4) . .
O3 C15 O4 122.4(4) . .
O3 C15 C14 121.1(4) . .
O4 C15 C14 116.5(4) . .
O3 C15 Sr1 64.4(3) . 4_576
O4 C15 Sr1 59.7(2) . 4_576
C14 C15 Sr1 163.9(3) . 4_576
C3 N1 C14 105.4(4) . .
C3 N2 C1 108.1(4) . .
C3 N2 H2 125.9 . .
C1 N2 H2 125.9 . .
C2 O1 Sr1 128.5(3) . 2_644
C2 O1 Sr1 93.4(3) . .
Sr1 O1 Sr1 98.27(10) 2_644 .
C2 O2 Sr1 135.3(3) . 2_654
C2 O2 Sr1 94.1(3) . .
Sr1 O2 Sr1 99.65(9) 2_654 .
C15 O3 Sr1 149.9(3) . 2_654
C15 O3 Sr1 91.8(3) . 4_576
Sr1 O3 Sr1 113.46(12) 2_654 4_576
C15 O4 Sr1 128.7(3) . 3_665
C15 O4 Sr1 96.6(3) . 4_576
Sr1 O4 Sr1 96.22(11) 3_665 4_576
Sr1 O1W H1W 103.7 . .
Sr1 O1W H2W 140.2 . .
H1W O1W H2W 109.4 . .
O2 Sr1 O3 70.96(9) 2_644 2_644
O2 Sr1 O1 157.34(10) 2_644 2_654
O3 Sr1 O1 97.05(10) 2_644 2_654
O2 Sr1 O4 64.69(10) 2_644 3_665
O3 Sr1 O4 115.53(10) 2_644 3_665
O1 Sr1 O4 106.39(10) 2_654 3_665
O2 Sr1 O4 133.06(10) 2_644 4_575
O3 Sr1 O4 113.11(10) 2_644 4_575
O1 Sr1 O4 69.00(10) 2_654 4_575
O4 Sr1 O4 131.32(5) 3_665 4_575
O2 Sr1 O2 118.07(9) 2_644 .
O3 Sr1 O2 170.96(9) 2_644 .
O1 Sr1 O2 74.53(9) 2_654 .
O4 Sr1 O2 70.80(9) 3_665 .
O4 Sr1 O2 61.16(9) 4_575 .
O2 Sr1 O1 75.30(9) 2_644 .
O3 Sr1 O1 139.12(10) 2_644 .
O1 Sr1 O1 122.06(8) 2_654 .
O4 Sr1 O1 67.36(10) 3_665 .
O4 Sr1 O1 75.01(9) 4_575 .
O2 Sr1 O1 48.33(9) . .
O2 Sr1 O1W 88.33(10) 2_644 .
O3 Sr1 O1W 70.10(11) 2_644 .
O1 Sr1 O1W 69.29(10) 2_654 .
O4 Sr1 O1W 64.43(10) 3_665 .
O4 Sr1 O1W 138.24(10) 4_575 .
O2 Sr1 O1W 109.02(10) . .
O1 Sr1 O1W 131.57(10) . .
O2 Sr1 O3 109.73(9) 2_644 4_575
O3 Sr1 O3 66.54(12) 2_644 4_575
O1 Sr1 O3 81.17(10) 2_654 4_575
O4 Sr1 O3 171.44(10) 3_665 4_575
O4 Sr1 O3 47.07(9) 4_575 4_575
O2 Sr1 O3 108.23(9) . 4_575
O1 Sr1 O3 105.40(10) . 4_575
O1W Sr1 O3 123.03(10) . 4_575
O2 Sr1 C15 126.54(12) 2_644 4_575
O3 Sr1 C15 89.42(12) 2_644 4_575
O1 Sr1 C15 70.71(11) 2_654 4_575
O4 Sr1 C15 154.94(11) 3_665 4_575
O4 Sr1 C15 23.70(10) 4_575 4_575
O2 Sr1 C15 84.71(11) . 4_575
O1 Sr1 C15 92.59(11) . 4_575
O1W Sr1 C15 131.78(11) . 4_575
O3 Sr1 C15 23.78(10) 4_575 4_575
O2 Sr1 Sr1 155.63(7) 2_644 2_654
O3 Sr1 Sr1 132.85(7) 2_644 2_654
O1 Sr1 Sr1 42.46(7) 2_654 2_654
O4 Sr1 Sr1 101.41(7) 3_665 2_654
O4 Sr1 Sr1 41.38(7) 4_575 2_654
O2 Sr1 Sr1 38.15(6) . 2_654
O1 Sr1 Sr1 80.88(6) . 2_654
O1W Sr1 Sr1 104.00(7) . 2_654
O3 Sr1 Sr1 81.35(6) 4_575 2_654
C15 Sr1 Sr1 58.96(9) 4_575 2_654
O2 Sr1 Sr1 42.20(6) 2_644 2_644
O3 Sr1 Sr1 113.14(7) 2_644 2_644
O1 Sr1 Sr1 143.31(7) 2_654 2_644
O4 Sr1 Sr1 42.40(7) 3_665 2_644
O4 Sr1 Sr1 113.75(7) 4_575 2_644
O2 Sr1 Sr1 75.90(6) . 2_644
O1 Sr1 Sr1 39.27(6) . 2_644
O1W Sr1 Sr1 100.96(7) . 2_644
O3 Sr1 Sr1 129.07(7) 4_575 2_644
C15 Sr1 Sr1 127.26(9) 4_575 2_644
Sr1 Sr1 Sr1 113.88(2) 2_654 2_644

loop_
_geom_bond_atom_site_label_1
_geom_bond_atom_site_label_2
_geom_bond_distance
_geom_bond_site_symmetry_2
C1 C14 1.371(6) .
C1 N2 1.372(6) .
C1 C2 1.490(6) .
C2 O2 1.249(5) .
C2 O1 1.274(5) .
C3 N1 1.331(6) .
C3 N2 1.353(6) .
C3 C4 1.467(7) .
C4 C5 1.362(7) .
C4 C13 1.413(7) .
C5 C6 1.410(7) .
C5 H5 0.9300 .
C6 C11 1.408(7) .
C6 C7 1.418(7) .
C7 C8 1.355(7) .
C7 H7 0.9300 .
C8 C9 1.386(9) .
C8 H8 0.9300 .
C9 C10 1.363(8) .
C9 H9 0.9300 .
C10 C11 1.422(7) .
C10 H10 0.9300 .
C11 C12 1.404(7) .
C12 C13 1.363(7) .
C12 H12 0.9300 .
C13 H13 0.9300 .
C14 N1 1.381(5) .
C14 C15 1.506(6) .
C15 O3 1.253(5) .
C15 O4 1.256(5) .
C15 Sr1 3.106(5) 4_576
N2 H2 0.8600 .
O1 Sr1 2.546(3) 2_644
O1 Sr1 2.715(3) .
O2 Sr1 2.494(3) 2_654
O2 Sr1 2.712(3) .
O3 Sr1 2.525(3) 2_654
O3 Sr1 2.803(3) 4_576
O4 Sr1 2.647(3) 3_665
O4 Sr1 2.700(3) 4_576
O1W Sr1 2.785(4) .
O1W H1W 0.8501 .
O1W H2W 0.8500 .
Sr1 O2 2.494(3) 2_644
Sr1 O3 2.525(3) 2_644
Sr1 O1 2.546(3) 2_654
Sr1 O4 2.647(3) 3_665
Sr1 O4 2.700(3) 4_575
Sr1 O3 2.803(3) 4_575
Sr1 C15 3.106(5) 4_575
Sr1 Sr1 3.9806(6) 2_654
Sr1 Sr1 3.9806(6) 2_644

loop_
_geom_hbond_atom_site_label_D
_geom_hbond_atom_site_label_H
_geom_hbond_atom_site_label_A
_geom_hbond_distance_DH
_geom_hbond_distance_HA
_geom_hbond_distance_DA
_geom_hbond_angle_DHA
_geom_hbond_site_symmetry_A
N2 H2 O1W 0.86 2.18 3.031(5) 173.3 2_644
O1W H1W N1 0.85 2.00 2.795(5) 156.4 3_665

loop_
_geom_torsion_atom_site_label_1
_geom_torsion_atom_site_label_2
_geom_torsion_atom_site_label_3
_geom_torsion_atom_site_label_4
_geom_torsion
_geom_torsion_site_symmetry_1
_geom_torsion_site_symmetry_4
C14 C1 C2 O2 3.3(8) . .
N2 C1 C2 O2 171.9(4) . .
C14 C1 C2 O1 -175.0(5) . .
N2 C1 C2 O1 -6.4(6) . .
N1 C3 C4 C5 -175.4(5) . .
N2 C3 C4 C5 3.4(8) . .
N1 C3 C4 C13 4.6(8) . .
N2 C3 C4 C13 -176.6(5) . .
C13 C4 C5 C6 0.5(9) . .
C3 C4 C5 C6 -179.5(5) . .
C4 C5 C6 C11 -0.7(9) . .
C4 C5 C6 C7 -179.8(6) . .
C11 C6 C7 C8 -0.5(9) . .
C5 C6 C7 C8 178.6(6) . .
C6 C7 C8 C9 -0.7(10) . .
C7 C8 C9 C10 1.6(11) . .
C8 C9 C10 C11 -1.1(11) . .
C5 C6 C11 C12 0.1(9) . .
C7 C6 C11 C12 179.3(6) . .
C5 C6 C11 C10 -178.2(6) . .
C7 C6 C11 C10 1.0(9) . .
C9 C10 C11 C12 -178.4(7) . .
C9 C10 C11 C6 -0.2(10) . .
C6 C11 C12 C13 0.6(10) . .
C10 C11 C12 C13 178.8(6) . .
C11 C12 C13 C4 -0.8(10) . .
C5 C4 C13 C12 0.2(9) . .
C3 C4 C13 C12 -179.8(6) . .
N2 C1 C14 N1 -0.4(5) . .
C2 C1 C14 N1 169.2(5) . .
N2 C1 C14 C15 -175.9(5) . .
C2 C1 C14 C15 -6.4(10) . .
C1 C14 C15 O3 -26.9(8) . .
N1 C14 C15 O3 157.9(4) . .
C1 C14 C15 O4 150.9(5) . .
N1 C14 C15 O4 -24.3(6) . .
C1 C14 C15 Sr1 78.8(13) . 4_576
N1 C14 C15 Sr1 -96.4(11) . 4_576
N2 C3 N1 C14 0.6(6) . .
C4 C3 N1 C14 179.6(5) . .
C1 C14 N1 C3 -0.1(5) . .
C15 C14 N1 C3 176.1(4) . .
N1 C3 N2 C1 -0.8(6) . .
C4 C3 N2 C1 -179.8(5) . .
C14 C1 N2 C3 0.7(5) . .
C2 C1 N2 C3 -171.0(4) . .
O2 C2 O1 Sr1 -94.1(5) . 2_644
C1 C2 O1 Sr1 84.1(5) . 2_644
O2 C2 O1 Sr1 9.3(5) . .
C1 C2 O1 Sr1 -172.5(3) . .
O1 C2 O2 Sr1 -117.4(4) . 2_654
C1 C2 O2 Sr1 64.4(6) . 2_654
O1 C2 O2 Sr1 -9.3(5) . .
C1 C2 O2 Sr1 172.6(4) . .
O4 C15 O3 Sr1 -163.0(4) . 2_654
C14 C15 O3 Sr1 14.7(10) . 2_654
Sr1 C15 O3 Sr1 -148.1(7) 4_576 2_654
O4 C15 O3 Sr1 -14.9(5) . 4_576
C14 C15 O3 Sr1 162.8(4) . 4_576
O3 C15 O4 Sr1 119.0(4) . 3_665
C14 C15 O4 Sr1 -58.8(6) . 3_665
Sr1 C15 O4 Sr1 103.4(3) 4_576 3_665
O3 C15 O4 Sr1 15.6(5) . 4_576
C14 C15 O4 Sr1 -162.2(3) . 4_576
C2 O2 Sr1 O2 35.5(2) . 2_644
Sr1 O2 Sr1 O2 172.84(13) 2_654 2_644
C2 O2 Sr1 O1 -164.8(3) . 2_654
Sr1 O2 Sr1 O1 -27.51(10) 2_654 2_654
C2 O2 Sr1 O4 81.2(3) . 3_665
Sr1 O2 Sr1 O4 -141.49(13) 2_654 3_665
C2 O2 Sr1 O4 -90.6(3) . 4_575
Sr1 O2 Sr1 O4 46.71(10) 2_654 4_575
C2 O2 Sr1 O1 4.8(2) . .
Sr1 O2 Sr1 O1 142.15(17) 2_654 .
C2 O2 Sr1 O1W 134.1(3) . .
Sr1 O2 Sr1 O1W -88.60(11) 2_654 .
C2 O2 Sr1 O3 -89.8(3) . 4_575
Sr1 O2 Sr1 O3 47.50(12) 2_654 4_575
C2 O2 Sr1 C15 -93.4(3) . 4_575
Sr1 O2 Sr1 C15 43.91(12) 2_654 4_575
C2 O2 Sr1 Sr1 -137.3(3) . 2_654
C2 O2 Sr1 Sr1 37.2(2) . 2_644
Sr1 O2 Sr1 Sr1 174.47(10) 2_654 2_644
C2 O1 Sr1 O2 -157.0(3) . 2_644
Sr1 O1 Sr1 O2 -27.25(10) 2_644 2_644
C2 O1 Sr1 O3 167.9(2) . 2_644
Sr1 O1 Sr1 O3 -62.33(18) 2_644 2_644
C2 O1 Sr1 O1 7.0(3) . 2_654
Sr1 O1 Sr1 O1 136.78(14) 2_644 2_654
C2 O1 Sr1 O4 -88.7(3) . 3_665
Sr1 O1 Sr1 O4 41.07(10) 2_644 3_665
C2 O1 Sr1 O4 59.8(3) . 4_575
Sr1 O1 Sr1 O4 -170.48(12) 2_644 4_575
C2 O1 Sr1 O2 -4.7(2) . .
Sr1 O1 Sr1 O2 124.99(16) 2_644 .
C2 O1 Sr1 O1W -82.8(3) . .
Sr1 O1 Sr1 O1W 46.90(16) 2_644 .
C2 O1 Sr1 O3 96.2(3) . 4_575
Sr1 O1 Sr1 O3 -134.10(10) 2_644 4_575
C2 O1 Sr1 C15 75.8(3) . 4_575
Sr1 O1 Sr1 C15 -154.44(12) 2_644 4_575
C2 O1 Sr1 Sr1 17.8(2) . 2_654
Sr1 O1 Sr1 Sr1 147.57(10) 2_644 2_654
C2 O1 Sr1 Sr1 -129.7(3) . 2_644
